data_7111911
loop_
_publ_author_name
'Ting Wu'
'Ling Pan'
'Xianxiu Xu'
'Qun Liu'

_publ_section_title
;
 Regiodivergent heterocyclization: a strategy for the synthesis of
 substituted pyrroles and furans using alpha-formyl ketene dithioacetals
 as common precursors
;
_journal_name_full Chem.Commun.
_journal_page_first 1797
_journal_paper_doi 10.1039/c3cc48546c
_journal_volume 50
_journal_year 2014
_chemical_formula_moiety 'C19 H23 N O4 S2'
_chemical_formula_sum 'C19 H23 N O4 S2'
_chemical_formula_weight 393.50
_chemical_name_systematic
;
 ?
;
_space_group_IT_number 2
_symmetry_cell_setting triclinic
_symmetry_space_group_name_Hall '-P 1'
_symmetry_space_group_name_H-M 'P -1'
_atom_sites_solution_hydrogens geom
_atom_sites_solution_primary direct
_atom_sites_solution_secondary difmap
_audit_creation_method SHELXL-97
_cell_angle_alpha 81.7010(10)
_cell_angle_beta 86.1890(10)
_cell_angle_gamma 78.4900(10)
_cell_formula_units_Z 2
_cell_length_a 8.6230(6)
_cell_length_b 10.8704(7)
_cell_length_c 10.8806(7)
_cell_measurement_reflns_used 3829
_cell_measurement_temperature 293(2)
_cell_measurement_theta_max 26.0
_cell_measurement_theta_min 1.9
_cell_volume 988.18(11)
_computing_cell_refinement CrysAlis
_computing_data_collection 'CrysAlis (Oxford Diffraction, 2006)'
_computing_data_reduction CrysAlis
_computing_structure_refinement 'SHELXL-97 (Sheldrick, 2008)'
_computing_structure_solution 'SHELXS-97 (Sheldrick, 2008)'
_diffrn_ambient_temperature 293(2)
_diffrn_measured_fraction_theta_full 0.985
_diffrn_measured_fraction_theta_max 0.976
_diffrn_measurement_device_type 'Oxford Diffraction Gemini R Ultra'
_diffrn_measurement_method '\w scan'
_diffrn_radiation_monochromator graphite
_diffrn_radiation_source 'fine-focus sealed tube'
_diffrn_radiation_type MoK\a
_diffrn_radiation_wavelength 0.71073
_diffrn_reflns_av_R_equivalents 0.0115
_diffrn_reflns_av_sigmaI/netI 0.0232
_diffrn_reflns_limit_h_max 8
_diffrn_reflns_limit_h_min -10
_diffrn_reflns_limit_k_max 12
_diffrn_reflns_limit_k_min -13
_diffrn_reflns_limit_l_max 13
_diffrn_reflns_limit_l_min -8
_diffrn_reflns_number 5443
_diffrn_reflns_theta_full 25.00
_diffrn_reflns_theta_max 26.05
_diffrn_reflns_theta_min 1.89
_exptl_absorpt_coefficient_mu 0.293
_exptl_absorpt_correction_T_max 0.943
_exptl_absorpt_correction_T_min 0.943
_exptl_absorpt_correction_type multi-scan
_exptl_crystal_colour yellow
_exptl_crystal_density_diffrn 1.322
_exptl_crystal_density_method 'not measured'
_exptl_crystal_description bulk
_exptl_crystal_F_000 416
_exptl_crystal_size_max 0.2
_exptl_crystal_size_mid 0.2
_exptl_crystal_size_min 0.2
_refine_diff_density_max 0.419
_refine_diff_density_min -0.206
_refine_diff_density_rms 0.047
_refine_ls_extinction_method none
_refine_ls_goodness_of_fit_ref 1.024
_refine_ls_hydrogen_treatment mixed
_refine_ls_matrix_type full
_refine_ls_number_parameters 235
_refine_ls_number_reflns 3829
_refine_ls_number_restraints 0
_refine_ls_restrained_S_all 1.024
_refine_ls_R_factor_all 0.0517
_refine_ls_R_factor_gt 0.0439
_refine_ls_shift/su_max 0.000
_refine_ls_shift/su_mean 0.000
_refine_ls_structure_factor_coef Fsqd
_refine_ls_weighting_details 'calc w=1/[\s^2^(Fo^2^)+(0.0599P)^2^+0.4217P] where P=(Fo^2^+2Fc^2^)/3'
_refine_ls_weighting_scheme calc
_refine_ls_wR_factor_gt 0.1109
_refine_ls_wR_factor_ref 0.1174
_reflns_number_gt 3270
_reflns_number_total 3829
_reflns_threshold_expression >2\s(I)
_cod_data_source_file c3cc48546c.txt
_cod_data_source_block 4a
_cod_database_code 7111911

loop_
_symmetry_equiv_pos_as_xyz
'x, y, z'
'-x, -y, -z'

loop_
_atom_site_label
_atom_site_type_symbol
_atom_site_fract_x
_atom_site_fract_y
_atom_site_fract_z
_atom_site_U_iso_or_equiv
_atom_site_adp_type
_atom_site_occupancy
_atom_site_symmetry_multiplicity
_atom_site_calc_flag
_atom_site_refinement_flags
C1 C 0.1414(2) 0.16789(19) 0.76421(18) 0.0387(4) Uani 1 1 d .
C2 C 0.2383(3) 0.2570(2) 0.7494(2) 0.0465(5) Uani 1 1 d .
H2 H 0.1942 0.3418 0.7535 0.056 Uiso 1 1 calc R
C3 C 0.4003(3) 0.2211(3) 0.7286(2) 0.0608(6) Uani 1 1 d .
H3 H 0.4644 0.2814 0.7194 0.073 Uiso 1 1 calc R
C4 C 0.4658(3) 0.0967(3) 0.7216(3) 0.0737(8) Uani 1 1 d .
H4 H 0.5746 0.0722 0.7082 0.088 Uiso 1 1 calc R
C5 C 0.3704(3) 0.0081(3) 0.7344(3) 0.0783(9) Uani 1 1 d .
H5 H 0.4151 -0.0762 0.7286 0.094 Uiso 1 1 calc R
C6 C 0.2086(3) 0.0425(2) 0.7559(3) 0.0582(6) Uani 1 1 d .
H6 H 0.1453 -0.0184 0.7647 0.070 Uiso 1 1 calc R
C7 C -0.0372(2) 0.21210(17) 0.78480(17) 0.0358(4) Uani 1 1 d .
C8 C -0.1082(2) 0.31312(17) 0.67875(17) 0.0345(4) Uani 1 1 d .
C9 C -0.1716(2) 0.42716(19) 0.73096(18) 0.0389(4) Uani 1 1 d .
H9 H -0.2219 0.5021 0.6859 0.047 Uiso 1 1 calc R
C10 C -0.1487(2) 0.41180(19) 0.85380(18) 0.0390(4) Uani 1 1 d .
C11 C -0.0286(3) 0.2326(2) 1.00989(19) 0.0468(5) Uani 1 1 d .
H11 H -0.0516 0.2816 1.0745 0.056 Uiso 1 1 calc R
C12 C -0.2029(3) 0.5079(2) 0.93822(19) 0.0434(5) Uani 1 1 d .
C13 C -0.3523(3) 0.7181(2) 0.9443(2) 0.0594(6) Uani 1 1 d .
H13A H -0.3506 0.7990 0.8937 0.071 Uiso 1 1 calc R
H13B H -0.2931 0.7145 1.0179 0.071 Uiso 1 1 calc R
C14 C -0.5186(4) 0.7075(3) 0.9813(3) 0.0848(9) Uani 1 1 d .
H14A H -0.5660 0.7757 1.0270 0.127 Uiso 1 1 calc R
H14B H -0.5199 0.6280 1.0326 0.127 Uiso 1 1 calc R
H14C H -0.5772 0.7120 0.9083 0.127 Uiso 1 1 calc R
C15 C -0.1073(2) 0.29802(17) 0.55728(18) 0.0359(4) Uani 1 1 d .
C16 C -0.2836(3) 0.3822(2) 0.3419(2) 0.0577(6) Uani 1 1 d .
H16A H -0.3036 0.4469 0.2703 0.069 Uiso 1 1 calc R
H16B H -0.2249 0.3056 0.3123 0.069 Uiso 1 1 calc R
C17 C -0.4359(4) 0.3575(4) 0.3973(3) 0.0925(11) Uani 1 1 d .
H17A H -0.4934 0.3312 0.3363 0.139 Uiso 1 1 calc R
H17B H -0.4963 0.4333 0.4250 0.139 Uiso 1 1 calc R
H17C H -0.4176 0.2917 0.4667 0.139 Uiso 1 1 calc R
C18 C 0.0833(3) 0.1737(2) 0.3771(2) 0.0542(6) Uani 1 1 d .
H18A H 0.0990 0.1021 0.3307 0.065 Uiso 1 1 calc R
H18B H 0.0374 0.2487 0.3222 0.065 Uiso 1 1 calc R
C19 C 0.2397(4) 0.1894(3) 0.4159(3) 0.0792(9) Uani 1 1 d .
H19A H 0.3076 0.2026 0.3436 0.119 Uiso 1 1 calc R
H19B H 0.2870 0.1147 0.4687 0.119 Uiso 1 1 calc R
H19C H 0.2253 0.2613 0.4604 0.119 Uiso 1 1 calc R
N1 N -0.0674(2) 0.28737(15) 0.89312(14) 0.0385(4) Uani 1 1 d .
O1 O -0.1833(2) 0.49344(17) 1.04774(15) 0.0634(5) Uani 1 1 d .
O2 O -0.2779(2) 0.61563(15) 0.87428(15) 0.0594(4) Uani 1 1 d .
O3 O -0.12395(17) 0.11482(13) 0.80231(13) 0.0437(3) Uani 1 1 d .
H3A H -0.0932 0.0648 0.8636 0.065 Uiso 1 1 calc R
O4 O 0.0352(2) 0.12186(15) 1.03371(15) 0.0582(4) Uani 1 1 d .
S1 S -0.16166(7) 0.43340(5) 0.44649(5) 0.04584(17) Uani 1 1 d .
S2 S -0.05489(7) 0.14825(5) 0.50746(5) 0.04627(17) Uani 1 1 d .

loop_
_atom_site_aniso_label
_atom_site_aniso_U_11
_atom_site_aniso_U_22
_atom_site_aniso_U_33
_atom_site_aniso_U_23
_atom_site_aniso_U_13
_atom_site_aniso_U_12
C1 0.0430(11) 0.0399(10) 0.0311(10) -0.0003(8) -0.0039(8) -0.0050(8)
C2 0.0490(12) 0.0489(12) 0.0420(11) -0.0056(9) 0.0003(9) -0.0118(10)
C3 0.0501(14) 0.0834(19) 0.0534(14) -0.0093(13) 0.0027(11) -0.0250(13)
C4 0.0432(14) 0.097(2) 0.0741(19) -0.0112(17) -0.0004(13) 0.0017(14)
C5 0.0596(17) 0.0616(17) 0.102(2) -0.0083(16) -0.0007(16) 0.0140(14)
C6 0.0531(14) 0.0433(12) 0.0728(17) -0.0015(11) -0.0036(12) -0.0003(10)
C7 0.0440(11) 0.0328(9) 0.0296(9) -0.0007(7) -0.0022(8) -0.0070(8)
C8 0.0382(10) 0.0314(9) 0.0330(9) -0.0021(7) -0.0024(8) -0.0057(7)
C9 0.0433(11) 0.0359(10) 0.0354(10) -0.0046(8) -0.0032(8) -0.0027(8)
C10 0.0409(11) 0.0401(10) 0.0348(10) -0.0047(8) 0.0005(8) -0.0057(8)
C11 0.0568(13) 0.0505(13) 0.0327(10) 0.0022(9) -0.0031(9) -0.0147(10)
C12 0.0457(12) 0.0484(12) 0.0367(11) -0.0091(9) 0.0026(9) -0.0095(9)
C13 0.0689(16) 0.0509(13) 0.0581(15) -0.0229(11) -0.0019(12) 0.0003(12)
C14 0.0654(18) 0.099(2) 0.096(2) -0.040(2) 0.0089(16) -0.0124(16)
C15 0.0423(10) 0.0317(9) 0.0332(9) -0.0034(7) -0.0024(8) -0.0061(8)
C16 0.0707(16) 0.0611(15) 0.0413(12) -0.0063(11) -0.0152(11) -0.0085(12)
C17 0.072(2) 0.128(3) 0.089(2) -0.044(2) -0.0028(17) -0.025(2)
C18 0.0702(16) 0.0497(13) 0.0406(12) -0.0119(10) 0.0063(11) -0.0050(11)
C19 0.0722(19) 0.106(2) 0.0603(17) -0.0157(16) 0.0126(14) -0.0222(17)
N1 0.0459(9) 0.0395(9) 0.0290(8) -0.0024(7) -0.0005(7) -0.0075(7)
O1 0.0866(13) 0.0652(11) 0.0355(9) -0.0139(8) -0.0012(8) -0.0032(9)
O2 0.0798(12) 0.0495(9) 0.0436(9) -0.0173(7) -0.0056(8) 0.0089(8)
O3 0.0501(8) 0.0391(7) 0.0422(8) 0.0042(6) -0.0059(6) -0.0150(6)
O4 0.0759(11) 0.0507(10) 0.0441(9) 0.0113(7) -0.0098(8) -0.0132(8)
S1 0.0647(4) 0.0376(3) 0.0341(3) 0.0006(2) -0.0111(2) -0.0080(2)
S2 0.0627(4) 0.0339(3) 0.0424(3) -0.0100(2) 0.0035(2) -0.0079(2)

loop_
_atom_type_symbol
_atom_type_description
_atom_type_scat_dispersion_real
_atom_type_scat_dispersion_imag
_atom_type_scat_source
C C 0.0033 0.0016 'International Tables Vol C Tables 4.2.6.8 and 6.1.1.4'
H H 0.0000 0.0000 'International Tables Vol C Tables 4.2.6.8 and 6.1.1.4'
N N 0.0061 0.0033 'International Tables Vol C Tables 4.2.6.8 and 6.1.1.4'
O O 0.0106 0.0060 'International Tables Vol C Tables 4.2.6.8 and 6.1.1.4'
S S 0.1246 0.1234 'International Tables Vol C Tables 4.2.6.8 and 6.1.1.4'

loop_
_geom_angle_atom_site_label_1
_geom_angle_atom_site_label_2
_geom_angle_atom_site_label_3
_geom_angle
C6 C1 C2 118.9(2)
C6 C1 C7 122.13(19)
C2 C1 C7 118.91(18)
C3 C2 C1 120.7(2)
C3 C2 H2 119.7
C1 C2 H2 119.7
C4 C3 C2 120.0(2)
C4 C3 H3 120.0
C2 C3 H3 120.0
C3 C4 C5 119.7(3)
C3 C4 H4 120.1
C5 C4 H4 120.1
C4 C5 C6 120.9(3)
C4 C5 H5 119.5
C6 C5 H5 119.5
C5 C6 C1 119.8(2)
C5 C6 H6 120.1
C1 C6 H6 120.1
O3 C7 N1 110.31(15)
O3 C7 C1 114.54(16)
N1 C7 C1 109.36(15)
O3 C7 C8 109.01(15)
N1 C7 C8 100.82(14)
C1 C7 C8 111.95(15)
C15 C8 C9 126.03(17)
C15 C8 C7 126.22(17)
C9 C8 C7 107.73(16)
C10 C9 C8 111.18(18)
C10 C9 H9 124.4
C8 C9 H9 124.4
C9 C10 N1 110.18(17)
C9 C10 C12 126.00(19)
N1 C10 C12 123.80(18)
O4 C11 N1 122.7(2)
O4 C11 H11 118.6
N1 C11 H11 118.6
O1 C12 O2 124.3(2)
O1 C12 C10 125.8(2)
O2 C12 C10 109.96(17)
O2 C13 C14 110.4(2)
O2 C13 H13A 109.6
C14 C13 H13A 109.6
O2 C13 H13B 109.6
C14 C13 H13B 109.6
H13A C13 H13B 108.1
C13 C14 H14A 109.5
C13 C14 H14B 109.5
H14A C14 H14B 109.5
C13 C14 H14C 109.5
H14A C14 H14C 109.5
H14B C14 H14C 109.5
C8 C15 S2 121.84(15)
C8 C15 S1 118.81(14)
S2 C15 S1 119.36(11)
C17 C16 S1 114.45(19)
C17 C16 H16A 108.6
S1 C16 H16A 108.6
C17 C16 H16B 108.6
S1 C16 H16B 108.6
H16A C16 H16B 107.6
C16 C17 H17A 109.5
C16 C17 H17B 109.5
H17A C17 H17B 109.5
C16 C17 H17C 109.5
H17A C17 H17C 109.5
H17B C17 H17C 109.5
C19 C18 S2 113.05(18)
C19 C18 H18A 109.0
S2 C18 H18A 109.0
C19 C18 H18B 109.0
S2 C18 H18B 109.0
H18A C18 H18B 107.8
C18 C19 H19A 109.5
C18 C19 H19B 109.5
H19A C19 H19B 109.5
C18 C19 H19C 109.5
H19A C19 H19C 109.5
H19B C19 H19C 109.5
C11 N1 C10 128.51(18)
C11 N1 C7 121.24(17)
C10 N1 C7 110.07(15)
C12 O2 C13 117.74(18)
C7 O3 H3A 109.5
C15 S1 C16 103.79(11)
C15 S2 C18 103.09(10)

loop_
_geom_bond_atom_site_label_1
_geom_bond_atom_site_label_2
_geom_bond_distance
C1 C6 1.384(3)
C1 C2 1.387(3)
C1 C7 1.530(3)
C2 C3 1.386(3)
C2 H2 0.9300
C3 C4 1.369(4)
C3 H3 0.9300
C4 C5 1.374(4)
C4 H4 0.9300
C5 C6 1.384(4)
C5 H5 0.9300
C6 H6 0.9300
C7 O3 1.398(2)
C7 N1 1.510(2)
C7 C8 1.540(3)
C8 C15 1.354(3)
C8 C9 1.432(3)
C9 C10 1.346(3)
C9 H9 0.9300
C10 N1 1.414(3)
C10 C12 1.476(3)
C11 O4 1.218(3)
C11 N1 1.356(3)
C11 H11 0.9300
C12 O1 1.198(3)
C12 O2 1.340(3)
C13 O2 1.459(3)
C13 C14 1.486(4)
C13 H13A 0.9700
C13 H13B 0.9700
C14 H14A 0.9600
C14 H14B 0.9600
C14 H14C 0.9600
C15 S2 1.7542(19)
C15 S1 1.7681(19)
C16 C17 1.466(4)
C16 S1 1.813(2)
C16 H16A 0.9700
C16 H16B 0.9700
C17 H17A 0.9600
C17 H17B 0.9600
C17 H17C 0.9600
C18 C19 1.488(4)
C18 S2 1.816(2)
C18 H18A 0.9700
C18 H18B 0.9700
C19 H19A 0.9600
C19 H19B 0.9600
C19 H19C 0.9600
O3 H3A 0.8200

loop_
_geom_torsion_atom_site_label_1
_geom_torsion_atom_site_label_2
_geom_torsion_atom_site_label_3
_geom_torsion_atom_site_label_4
_geom_torsion
C6 C1 C2 C3 -1.0(3)
C7 C1 C2 C3 -179.0(2)
C1 C2 C3 C4 0.5(4)
C2 C3 C4 C5 0.4(4)
C3 C4 C5 C6 -0.8(5)
C4 C5 C6 C1 0.2(5)
C2 C1 C6 C5 0.7(4)
C7 C1 C6 C5 178.5(2)
C6 C1 C7 O3 3.9(3)
C2 C1 C7 O3 -178.21(17)
C6 C1 C7 N1 128.3(2)
C2 C1 C7 N1 -53.8(2)
C6 C1 C7 C8 -120.8(2)
C2 C1 C7 C8 57.0(2)
O3 C7 C8 C15 -66.9(2)
N1 C7 C8 C15 177.02(19)
C1 C7 C8 C15 60.9(3)
O3 C7 C8 C9 114.71(17)
N1 C7 C8 C9 -1.36(19)
C1 C7 C8 C9 -117.52(18)
C15 C8 C9 C10 -177.8(2)
C7 C8 C9 C10 0.6(2)
C8 C9 C10 N1 0.5(2)
C8 C9 C10 C12 -177.89(19)
C9 C10 C12 O1 179.4(2)
N1 C10 C12 O1 1.2(4)
C9 C10 C12 O2 -0.9(3)
N1 C10 C12 O2 -179.13(18)
C9 C8 C15 S2 -169.84(16)
C7 C8 C15 S2 12.1(3)
C9 C8 C15 S1 9.8(3)
C7 C8 C15 S1 -168.26(15)
O4 C11 N1 C10 176.3(2)
O4 C11 N1 C7 1.7(3)
C9 C10 N1 C11 -176.6(2)
C12 C10 N1 C11 1.9(3)
C9 C10 N1 C7 -1.5(2)
C12 C10 N1 C7 176.97(18)
O3 C7 N1 C11 62.1(2)
C1 C7 N1 C11 -64.7(2)
C8 C7 N1 C11 177.20(18)
O3 C7 N1 C10 -113.40(17)
C1 C7 N1 C10 119.78(17)
C8 C7 N1 C10 1.71(19)
O1 C12 O2 C13 -5.6(3)
C10 C12 O2 C13 174.72(19)
C14 C13 O2 C12 -89.9(3)
C8 C15 S1 C16 -138.46(18)
S2 C15 S1 C16 41.22(16)
C17 C16 S1 C15 67.9(2)
C8 C15 S2 C18 -132.71(18)
S1 C15 S2 C18 47.62(15)
C19 C18 S2 C15 72.6(2)
